data_4033319
loop_
_publ_author_name
'Shimogaki, Mio'
'Fujita, Morifumi'
'Sugimura, Takashi'

_publ_section_title
;
 Enantioselective C-C Bond Formation during the Oxidation of
 5-Phenylpent-2-enyl Carboxylates with Hypervalent Iodine(III).
;
_journal_issue 22
_journal_name_full 'The Journal of organic chemistry'
_journal_page_first 11836
_journal_page_last 11840
_journal_paper_doi 10.1021/acs.joc.7b01141
_journal_volume 82
_journal_year 2017
_chemical_formula_moiety 'C25 H22 O4'
_chemical_formula_sum 'C25 H22 O4'
_chemical_formula_weight 386.45
_space_group_crystal_system monoclinic
_space_group_IT_number 14
_space_group_name_Hall '-P 2yn'
_space_group_name_H-M_alt 'P 1 21/n 1'
_symmetry_space_group_name_Hall '-P 2yn'
_symmetry_space_group_name_H-M 'P 1 21/n 1'
_atom_sites_solution_hydrogens geom
_atom_sites_solution_primary direct
_atom_sites_solution_secondary difmap
_cell_angle_alpha 90.0000
_cell_angle_beta 93.389(7)
_cell_angle_gamma 90.0000
_cell_formula_units_Z 4
_cell_length_a 14.2906(7)
_cell_length_b 5.9928(4)
_cell_length_c 22.8149(12)
_cell_measurement_reflns_used 11970
_cell_measurement_temperature 150
_cell_measurement_theta_max 27.45
_cell_measurement_theta_min 3.04
_cell_volume 1950.47(19)
_computing_cell_refinement 'RAPID AUTO'
_computing_data_collection 'RAPID AUTO (Rigaku, ????)'
_computing_data_reduction 'RAPID AUTO'
_computing_molecular_graphics Mercury
_computing_publication_material 'CrystalStructure 4.2 (Rigaku, 2015)'
_computing_structure_refinement 'SHELXL Version 2013/4 (Sheldrick, 2008)'
_computing_structure_solution 'SIR2011 (Burla, et al., 2012)'
_diffrn_ambient_temperature 150
_diffrn_detector_area_resol_mean 10.000
_diffrn_measured_fraction_theta_full 0.999
_diffrn_measured_fraction_theta_max 0.998
_diffrn_measurement_device_type 'Rigaku R-AXIS RAPID'
_diffrn_measurement_method \w
_diffrn_radiation_type 'Mo K\a'
_diffrn_radiation_wavelength 0.71075
_diffrn_reflns_av_R_equivalents 0.0557
_diffrn_reflns_Laue_measured_fraction_full 0.999
_diffrn_reflns_Laue_measured_fraction_max 0.998
_diffrn_reflns_limit_h_max 18
_diffrn_reflns_limit_h_min -15
_diffrn_reflns_limit_k_max 7
_diffrn_reflns_limit_k_min -7
_diffrn_reflns_limit_l_max 27
_diffrn_reflns_limit_l_min -29
_diffrn_reflns_number 17861
_diffrn_reflns_point_group_measured_fraction_full 0.999
_diffrn_reflns_point_group_measured_fraction_max 0.998
_diffrn_reflns_theta_full 25.242
_diffrn_reflns_theta_max 27.459
_diffrn_reflns_theta_min 3.113
_diffrn_standards_number 0
_exptl_absorpt_coefficient_mu 0.088
_exptl_absorpt_correction_T_max 0.996
_exptl_absorpt_correction_T_min 0.493
_exptl_absorpt_correction_type multi-scan
_exptl_absorpt_process_details 'ABSCOR (Rigaku, 1995)'
_exptl_crystal_colour colorless
_exptl_crystal_density_diffrn 1.316
_exptl_crystal_density_method 'not measured'
_exptl_crystal_description needle
_exptl_crystal_F_000 816.00
_exptl_crystal_size_max 0.600
_exptl_crystal_size_mid 0.100
_exptl_crystal_size_min 0.050
_refine_diff_density_max 0.25
_refine_diff_density_min -0.22
_refine_ls_extinction_method none
_refine_ls_goodness_of_fit_ref 1.092
_refine_ls_hydrogen_treatment constr
_refine_ls_number_parameters 262
_refine_ls_number_reflns 4448
_refine_ls_number_restraints 0
_refine_ls_R_factor_all 0.0874
_refine_ls_R_factor_gt 0.0572
_refine_ls_shift/su_max 0.000
_refine_ls_structure_factor_coef Fsqd
_refine_ls_weighting_details 'w = 1/[\s^2^(Fo^2^)+(0.0350P)^2^+1.8420P] where P=(Fo^2^+2Fc^2^)/3'
_refine_ls_weighting_scheme calc
_refine_ls_wR_factor_gt 0.1348
_refine_ls_wR_factor_ref 0.1455
_reflns_Friedel_coverage 0.000
_reflns_number_gt 3111
_reflns_number_total 4448
_reflns_threshold_expression F^2^>2.0\s(F^2^)
_cod_data_source_file jo7b01141_si_002.cif
_cod_data_source_block M170417A
_cod_original_cell_volume 1950.46(19)
_cod_database_code 4033319
_shelxl_version_number 2013-4

loop_
_space_group_symop_id
_space_group_symop_operation_xyz
1 +X,+Y,+Z
2 1/2-X,1/2+Y,1/2-Z
3 -X,-Y,-Z
4 -1/2+X,-1/2-Y,-1/2+Z

loop_
_atom_site_label
_atom_site_type_symbol
_atom_site_fract_x
_atom_site_fract_y
_atom_site_fract_z
_atom_site_U_iso_or_equiv
_atom_site_adp_type
_atom_site_occupancy
_atom_site_site_symmetry_order
_atom_site_calc_flag
_atom_site_refinement_flags_posn
_atom_site_refinement_flags_adp
O1 O 0.18218(10) 0.6321(3) -0.03376(6) 0.0305(4) Uani 1 1 d . .
O2 O 0.15729(12) 0.2810(3) -0.06745(7) 0.0389(4) Uani 1 1 d . .
O3 O 0.35928(11) 0.8159(3) 0.00396(6) 0.0317(4) Uani 1 1 d . .
O4 O 0.39120(12) 0.4601(3) 0.03120(7) 0.0390(4) Uani 1 1 d . .
C1 C 0.33492(18) 0.4511(5) -0.25138(10) 0.0395(6) Uani 1 1 d . .
H1 H 0.3112 0.3336 -0.2759 0.047 Uiso 1 1 calc R U
C2 C 0.38942(17) 0.6189(5) -0.27410(10) 0.0407(6) Uani 1 1 d . .
H2 H 0.4022 0.6185 -0.3145 0.049 Uiso 1 1 calc R U
C3 C 0.31554(16) 0.4569(4) -0.19249(10) 0.0331(5) Uani 1 1 d . .
H3 H 0.2779 0.3429 -0.1771 0.040 Uiso 1 1 calc R U
C4 C 0.42467(17) 0.7856(5) -0.23765(11) 0.0382(6) Uani 1 1 d . .
H4 H 0.4626 0.8984 -0.2533 0.046 Uiso 1 1 calc R U
C5 C 0.35028(14) 0.6273(4) -0.15540(9) 0.0267(5) Uani 1 1 d . .
C6 C 0.40620(15) 0.7937(4) -0.17809(10) 0.0298(5) Uani 1 1 d . .
C7 C 0.32329(14) 0.6262(4) -0.09163(9) 0.0257(5) Uani 1 1 d . .
H7 H 0.3302 0.4701 -0.0765 0.031 Uiso 1 1 calc R U
C8 C 0.44970(16) 0.9755(4) -0.13963(10) 0.0360(6) Uani 1 1 d . .
H8A H 0.4456 1.1187 -0.1613 0.043 Uiso 1 1 calc R U
H8B H 0.5169 0.9413 -0.1311 0.043 Uiso 1 1 calc R U
C9 C 0.39122(15) 0.7751(4) -0.05466(9) 0.0291(5) Uani 1 1 d . .
H9 H 0.4539 0.7004 -0.0508 0.035 Uiso 1 1 calc R U
C10 C 0.40259(17) 1.0018(4) -0.08192(10) 0.0331(5) Uani 1 1 d . .
H10A H 0.4413 1.0983 -0.0549 0.040 Uiso 1 1 calc R U
H10B H 0.3405 1.0731 -0.0891 0.040 Uiso 1 1 calc R U
C11 C 0.22007(15) 0.6932(4) -0.08915(9) 0.0298(5) Uani 1 1 d . .
H11A H 0.2142 0.8566 -0.0948 0.036 Uiso 1 1 calc R U
H11B H 0.1830 0.6194 -0.1217 0.036 Uiso 1 1 calc R U
C12 C 0.15348(14) 0.4194(4) -0.02905(9) 0.0289(5) Uani 1 1 d . .
C13 C 0.11483(14) 0.3766(4) 0.02953(9) 0.0279(5) Uani 1 1 d . .
C14 C 0.07991(16) 0.1656(4) 0.04043(10) 0.0342(5) Uani 1 1 d . .
H14 H 0.0841 0.0507 0.0120 0.041 Uiso 1 1 calc R U
C15 C 0.03872(17) 0.1222(5) 0.09298(11) 0.0387(6) Uani 1 1 d . .
H15 H 0.0127 -0.0206 0.0999 0.046 Uiso 1 1 calc R U
C16 C 0.03563(16) 0.2875(5) 0.13530(10) 0.0373(6) Uani 1 1 d . .
H16 H 0.0079 0.2575 0.1713 0.045 Uiso 1 1 calc R U
C17 C 0.07279(17) 0.4960(5) 0.12528(10) 0.0378(6) Uani 1 1 d . .
H17 H 0.0715 0.6083 0.1546 0.045 Uiso 1 1 calc R U
C18 C 0.11206(16) 0.5413(4) 0.07219(10) 0.0333(5) Uani 1 1 d . .
H18 H 0.1370 0.6852 0.0651 0.040 Uiso 1 1 calc R U
C19 C 0.36734(15) 0.6480(4) 0.04299(10) 0.0303(5) Uani 1 1 d . .
C20 C 0.34544(15) 0.7241(4) 0.10289(10) 0.0307(5) Uani 1 1 d . .
C21 C 0.37355(16) 0.5895(5) 0.15034(10) 0.0367(6) Uani 1 1 d . .
H21 H 0.4022 0.4492 0.1439 0.044 Uiso 1 1 calc R U
C22 C 0.35989(18) 0.6597(5) 0.20697(11) 0.0426(6) Uani 1 1 d . .
H22 H 0.3801 0.5690 0.2394 0.051 Uiso 1 1 calc R U
C23 C 0.31673(18) 0.8622(5) 0.21620(11) 0.0430(7) Uani 1 1 d . .
H23 H 0.3072 0.9102 0.2551 0.052 Uiso 1 1 calc R U
C24 C 0.28727(17) 0.9956(5) 0.16897(11) 0.0400(6) Uani 1 1 d . .
H24 H 0.2565 1.1332 0.1755 0.048 Uiso 1 1 calc R U
C25 C 0.30268(16) 0.9283(4) 0.11221(10) 0.0346(6) Uani 1 1 d . .
H25 H 0.2841 1.0212 0.0799 0.042 Uiso 1 1 calc R U

loop_
_atom_site_aniso_label
_atom_site_aniso_U_11
_atom_site_aniso_U_22
_atom_site_aniso_U_33
_atom_site_aniso_U_23
_atom_site_aniso_U_13
_atom_site_aniso_U_12
O1 0.0332(8) 0.0316(9) 0.0275(8) 0.0015(7) 0.0080(6) -0.0013(7)
O2 0.0480(10) 0.0381(11) 0.0314(9) -0.0057(8) 0.0105(7) -0.0075(8)
O3 0.0410(9) 0.0282(10) 0.0255(8) -0.0032(7) -0.0007(6) 0.0027(7)
O4 0.0461(10) 0.0354(11) 0.0351(9) -0.0004(8) 0.0001(7) 0.0074(8)
C1 0.0449(14) 0.0415(16) 0.0319(13) -0.0084(11) 0.0010(10) 0.0033(12)
C2 0.0411(14) 0.0539(18) 0.0280(12) -0.0031(12) 0.0085(10) 0.0085(12)
C3 0.0349(12) 0.0334(14) 0.0311(12) -0.0022(10) 0.0013(9) -0.0013(10)
C4 0.0353(13) 0.0420(16) 0.0386(14) 0.0055(12) 0.0132(10) 0.0031(11)
C5 0.0245(11) 0.0287(13) 0.0268(11) -0.0003(9) 0.0012(8) 0.0025(9)
C6 0.0255(11) 0.0308(13) 0.0334(12) 0.0012(10) 0.0041(9) 0.0039(10)
C7 0.0283(11) 0.0236(12) 0.0252(11) 0.0009(9) 0.0014(8) 0.0003(9)
C8 0.0329(12) 0.0327(14) 0.0429(14) 0.0006(11) 0.0068(10) -0.0068(10)
C9 0.0286(11) 0.0327(14) 0.0258(11) -0.0031(9) 0.0012(8) 0.0010(10)
C10 0.0362(13) 0.0263(13) 0.0364(13) -0.0034(10) -0.0001(9) -0.0037(10)
C11 0.0296(11) 0.0338(14) 0.0265(11) 0.0065(10) 0.0053(8) -0.0003(10)
C12 0.0251(11) 0.0317(14) 0.0299(12) 0.0006(10) 0.0023(8) 0.0000(9)
C13 0.0224(10) 0.0341(13) 0.0271(11) 0.0014(9) 0.0018(8) -0.0010(9)
C14 0.0372(13) 0.0339(15) 0.0319(12) -0.0014(10) 0.0053(9) -0.0021(11)
C15 0.0419(14) 0.0348(15) 0.0402(14) 0.0061(11) 0.0095(10) -0.0047(11)
C16 0.0365(13) 0.0467(17) 0.0293(12) 0.0065(11) 0.0086(10) -0.0004(12)
C17 0.0421(14) 0.0419(16) 0.0299(12) -0.0030(11) 0.0066(10) 0.0004(12)
C18 0.0339(12) 0.0331(14) 0.0334(12) -0.0006(10) 0.0059(9) -0.0040(10)
C19 0.0263(11) 0.0316(14) 0.0323(12) -0.0021(10) -0.0043(9) 0.0006(10)
C20 0.0252(11) 0.0370(14) 0.0295(12) -0.0028(10) -0.0019(8) -0.0048(10)
C21 0.0337(13) 0.0418(16) 0.0346(13) 0.0028(11) 0.0009(9) -0.0017(11)
C22 0.0471(15) 0.0490(18) 0.0319(13) 0.0067(12) 0.0042(10) -0.0041(13)
C23 0.0455(15) 0.0531(18) 0.0312(13) -0.0056(12) 0.0097(10) -0.0077(13)
C24 0.0381(13) 0.0433(17) 0.0393(14) -0.0070(12) 0.0091(10) 0.0006(12)
C25 0.0312(12) 0.0392(16) 0.0331(12) -0.0014(11) -0.0006(9) 0.0003(11)

loop_
_atom_type_symbol
_atom_type_description
_atom_type_scat_dispersion_real
_atom_type_scat_dispersion_imag
_atom_type_scat_source
C C 0.0033 0.0016
;
International Tables for Crystallography
(Vol. C, Tables 4.2.6.8 and 6.1.1.4)
;
H H 0.0000 0.0000
;
International Tables for Crystallography
(Vol. C, Table 6.1.1.4)
;
O O 0.0106 0.0060
;
International Tables for Crystallography
(Vol. C, Tables 4.2.6.8 and 6.1.1.4)
;

loop_
_geom_angle_atom_site_label_1
_geom_angle_atom_site_label_2
_geom_angle_atom_site_label_3
_geom_angle
C12 O1 C11 116.11(18)
C19 O3 C9 117.55(18)
C3 C1 C2 119.4(2)
C3 C1 H1 120.3
C2 C1 H1 120.3
C4 C2 C1 119.5(2)
C4 C2 H2 120.2
C1 C2 H2 120.2
C1 C3 C5 121.3(2)
C1 C3 H3 119.3
C5 C3 H3 119.3
C2 C4 C6 121.9(2)
C2 C4 H4 119.1
C6 C4 H4 119.1
C6 C5 C3 119.2(2)
C6 C5 C7 122.6(2)
C3 C5 C7 118.2(2)
C5 C6 C4 118.7(2)
C5 C6 C8 121.7(2)
C4 C6 C8 119.6(2)
C5 C7 C11 109.37(17)
C5 C7 C9 109.51(17)
C11 C7 C9 113.96(19)
C5 C7 H7 107.9
C11 C7 H7 107.9
C9 C7 H7 107.9
C6 C8 C10 112.92(19)
C6 C8 H8A 109.0
C10 C8 H8A 109.0
C6 C8 H8B 109.0
C10 C8 H8B 109.0
H8A C8 H8B 107.8
O3 C9 C10 105.92(18)
O3 C9 C7 112.30(17)
C10 C9 C7 112.20(18)
O3 C9 H9 108.8
C10 C9 H9 108.8
C7 C9 H9 108.8
C9 C10 C8 109.1(2)
C9 C10 H10A 109.9
C8 C10 H10A 109.9
C9 C10 H10B 109.9
C8 C10 H10B 109.9
H10A C10 H10B 108.3
O1 C11 C7 112.04(17)
O1 C11 H11A 109.2
C7 C11 H11A 109.2
O1 C11 H11B 109.2
C7 C11 H11B 109.2
H11A C11 H11B 107.9
O2 C12 O1 124.4(2)
O2 C12 C13 124.3(2)
O1 C12 C13 111.34(19)
C14 C13 C18 119.8(2)
C14 C13 C12 118.1(2)
C18 C13 C12 122.1(2)
C13 C14 C15 120.0(2)
C13 C14 H14 120.0
C15 C14 H14 120.0
C16 C15 C14 120.0(2)
C16 C15 H15 120.0
C14 C15 H15 120.0
C17 C16 C15 120.2(2)
C17 C16 H16 119.9
C15 C16 H16 119.9
C16 C17 C18 120.0(2)
C16 C17 H17 120.0
C18 C17 H17 120.0
C13 C18 C17 120.1(2)
C13 C18 H18 120.0
C17 C18 H18 120.0
O4 C19 O3 124.3(2)
O4 C19 C20 124.4(2)
O3 C19 C20 111.3(2)
C25 C20 C21 120.1(2)
C25 C20 C19 121.8(2)
C21 C20 C19 118.0(2)
C22 C21 C20 120.0(3)
C22 C21 H21 120.0
C20 C21 H21 120.0
C23 C22 C21 119.9(3)
C23 C22 H22 120.1
C21 C22 H22 120.1
C22 C23 C24 120.3(2)
C22 C23 H23 119.8
C24 C23 H23 119.8
C25 C24 C23 120.0(3)
C25 C24 H24 120.0
C23 C24 H24 120.0
C24 C25 C20 119.7(2)
C24 C25 H25 120.2
C20 C25 H25 120.2

loop_
_geom_bond_atom_site_label_1
_geom_bond_atom_site_label_2
_geom_bond_distance
O1 C12 1.345(3)
O1 C11 1.451(2)
O2 C12 1.210(3)
O3 C19 1.344(3)
O3 C9 1.459(3)
O4 C19 1.212(3)
C1 C3 1.388(3)
C1 C2 1.391(4)
C1 H1 0.9500
C2 C4 1.376(4)
C2 H2 0.9500
C3 C5 1.398(3)
C3 H3 0.9500
C4 C6 1.400(3)
C4 H4 0.9500
C5 C6 1.396(3)
C5 C7 1.527(3)
C6 C8 1.510(3)
C7 C11 1.533(3)
C7 C9 1.534(3)
C7 H7 1.0000
C8 C10 1.522(3)
C8 H8A 0.9900
C8 H8B 0.9900
C9 C10 1.507(3)
C9 H9 1.0000
C10 H10A 0.9900
C10 H10B 0.9900
C11 H11A 0.9900
C11 H11B 0.9900
C12 C13 1.498(3)
C13 C14 1.387(3)
C13 C18 1.389(3)
C14 C15 1.391(3)
C14 H14 0.9500
C15 C16 1.386(4)
C15 H15 0.9500
C16 C17 1.382(4)
C16 H16 0.9500
C17 C18 1.391(3)
C17 H17 0.9500
C18 H18 0.9500
C19 C20 1.491(3)
C20 C25 1.390(3)
C20 C21 1.390(3)
C21 C22 1.384(3)
C21 H21 0.9500
C22 C23 1.383(4)
C22 H22 0.9500
C23 C24 1.387(4)
C23 H23 0.9500
C24 C25 1.386(3)
C24 H24 0.9500
C25 H25 0.9500

loop_
_geom_torsion_atom_site_label_1
_geom_torsion_atom_site_label_2
_geom_torsion_atom_site_label_3
_geom_torsion_atom_site_label_4
_geom_torsion
C3 C1 C2 C4 1.2(4)
C2 C1 C3 C5 -0.5(4)
C1 C2 C4 C6 -0.9(4)
C1 C3 C5 C6 -0.5(3)
C1 C3 C5 C7 178.1(2)
C3 C5 C6 C4 0.8(3)
C7 C5 C6 C4 -177.8(2)
C3 C5 C6 C8 -176.9(2)
C7 C5 C6 C8 4.5(3)
C2 C4 C6 C5 -0.1(4)
C2 C4 C6 C8 177.7(2)
C6 C5 C7 C11 106.1(2)
C3 C5 C7 C11 -72.4(3)
C6 C5 C7 C9 -19.4(3)
C3 C5 C7 C9 162.0(2)
C5 C6 C8 C10 -18.5(3)
C4 C6 C8 C10 163.8(2)
C19 O3 C9 C10 -162.77(18)
C19 O3 C9 C7 74.4(2)
C5 C7 C9 O3 169.01(18)
C11 C7 C9 O3 46.2(3)
C5 C7 C9 C10 49.8(2)
C11 C7 C9 C10 -73.0(2)
O3 C9 C10 C8 171.57(17)
C7 C9 C10 C8 -65.6(2)
C6 C8 C10 C9 47.4(3)
C12 O1 C11 C7 -82.3(2)
C5 C7 C11 O1 162.67(19)
C9 C7 C11 O1 -74.4(2)
C11 O1 C12 O2 -0.2(3)
C11 O1 C12 C13 -179.34(17)
O2 C12 C13 C14 -0.9(3)
O1 C12 C13 C14 178.27(19)
O2 C12 C13 C18 180.0(2)
O1 C12 C13 C18 -0.9(3)
C18 C13 C14 C15 2.7(3)
C12 C13 C14 C15 -176.5(2)
C13 C14 C15 C16 -2.3(4)
C14 C15 C16 C17 0.4(4)
C15 C16 C17 C18 1.1(4)
C14 C13 C18 C17 -1.2(3)
C12 C13 C18 C17 177.9(2)
C16 C17 C18 C13 -0.7(4)
C9 O3 C19 O4 -7.0(3)
C9 O3 C19 C20 171.55(17)
O4 C19 C20 C25 -168.3(2)
O3 C19 C20 C25 13.1(3)
O4 C19 C20 C21 15.0(3)
O3 C19 C20 C21 -163.6(2)
C25 C20 C21 C22 -0.7(3)
C19 C20 C21 C22 176.0(2)
C20 C21 C22 C23 1.1(4)
C21 C22 C23 C24 -0.2(4)
C22 C23 C24 C25 -1.3(4)
C23 C24 C25 C20 1.7(4)
C21 C20 C25 C24 -0.7(3)
C19 C20 C25 C24 -177.3(2)
